data_9001196
loop_
_publ_author_name
'Ottonello, G.'
'Della Giusta, A.'
'Molin, G. M.'

_publ_section_title
;
 Cation ordering in Ni-Mg olivines
 sample Ni.30A, synthesized at 902 C, then quenched
 Mg1.4Ni.6SiO4
;
_journal_name_full 'American Mineralogist'
_journal_page_first 411
_journal_page_last 421
_journal_volume 74
_journal_year 1989
_chemical_formula_sum 'Mg1.402 Ni0.598 O4 Si'
_chemical_name_mineral Olivine
_space_group_IT_number 62
_symmetry_space_group_name_Hall '-P 2c 2ab'
_symmetry_space_group_name_H-M 'P b n m'
_cell_angle_alpha 90
_cell_angle_beta 90
_cell_angle_gamma 90
_cell_length_a 4.7466
_cell_length_b 10.2003
_cell_length_c 5.9556
_cell_formula_units_Z 4
_cell_volume 288.351
_database_code_amcsd 0001219
_exptl_crystal_density_diffrn 3.715
_exptl_crystal_thermal_history 'synthesized at 902 C, then quenched'
_cod_original_formula_sum '(Ni.598 Mg1.402) Si O4'
_cod_database_code 9001196

loop_
_space_group_symop_operation_xyz
x,y,z
x,y,1/2-z
-x,-y,1/2+z
1/2+x,1/2-y,1/2+z
1/2-x,1/2+y,1/2-z
1/2-x,1/2+y,z
1/2+x,1/2-y,-z
-x,-y,-z

loop_
_atom_site_label
_atom_site_fract_x
_atom_site_fract_y
_atom_site_fract_z
_atom_site_occupancy
_atom_site_U_iso_or_equiv
Ni1 0.00000 0.00000 0.00000 0.53300 0.00760
Mg1 0.00000 0.00000 0.00000 0.46700 0.00760
Ni2 0.99040 0.27620 0.25000 0.06500 0.00811
Mg2 0.99040 0.27620 0.25000 0.93500 0.00811
Si 0.42580 0.09360 0.25000 1.00000 0.00671
O1 0.76690 0.09250 0.25000 1.00000 0.00785
O2 0.21960 0.44640 0.25000 1.00000 0.00798
O3 0.27650 0.16260 0.03230 1.00000 0.00836

loop_
_cod_related_entry_id
_cod_related_entry_database
_cod_related_entry_code
1 AMCSD 0001219
